data_4508536
loop_
_publ_author_name
'Rodr\'iguez-Molina, Braulio'
'Ochoa, Ma. Eugenia'
'Romero, Margarita'
'Khan, Saeed I.'
'Farf\'an, Norberto'
'Santillan, Rosa'
'Garcia-Garibay, Miguel A.'

_publ_section_title
;
 Conformational Polymorphism and Isomorphism of Molecular Rotors with
 Fluoroaromatic Rotators and Mestranol Stators
;
_journal_issue 11
_journal_name_full 'Crystal Growth &amp; Design'
_journal_page_first 5107
_journal_paper_doi 10.1021/cg4012873
_journal_volume 13
_journal_year 2013
_chemical_absolute_configuration unk
_chemical_formula_moiety 'C48 H52 F2 O4, 2(C3 H7 N O)'
_chemical_formula_sum 'C54 H66 F2 N2 O6'
_chemical_formula_weight 877.08
_chemical_name_systematic
; 
 2,5-bis[3-methoxy-estra-1,3,5-(10)-trien-17a-ethynyl]-1,4-difluorobenzene 
;
_space_group_crystal_system monoclinic
_space_group_IT_number 4
_space_group_name_Hall 'P 2yb'
_space_group_name_H-M_alt 'P 1 21 1'
_symmetry_space_group_name_Hall 'P 2yb'
_symmetry_space_group_name_H-M 'P 1 21 1'
_atom_sites_solution_hydrogens geom
_audit_creation_method SHELXL-2013
_cell_angle_alpha 90
_cell_angle_beta 97.773(2)
_cell_angle_gamma 90
_cell_formula_units_Z 4
_cell_length_a 12.898(2)
_cell_length_b 13.128(2)
_cell_length_c 28.309(5)
_cell_measurement_reflns_used 9952
_cell_measurement_temperature 100(2)
_cell_measurement_theta_max 27.87
_cell_measurement_theta_min 3.49
_cell_volume 4749.4(13)
_computing_cell_refinement 'SAINT V8.32B (Bruker AXS Inc., 2013'
_computing_data_collection 'Bruker Apex2, 2013'
_computing_data_reduction 'SAINT V8.32B (Bruker AXS Inc., 2013'
_computing_molecular_graphics 'Bruker SHELXTL'
_computing_publication_material 'Bruker SHELXTL'
_computing_structure_refinement 'SHELXL-2013 (Sheldrick, 2013)'
_computing_structure_solution 'SHELXS-2013 (Sheldrick 2013)'
_diffrn_ambient_temperature 100(2)
_diffrn_detector_area_resol_mean 8.3333
_diffrn_measured_fraction_theta_full 0.996
_diffrn_measured_fraction_theta_max 0.993
_diffrn_measurement_device_type 'Bruker Apex2 CCD'
_diffrn_measurement_method 'Omega and Phi Scans'
_diffrn_radiation_type MoK\a
_diffrn_radiation_wavelength 0.71073
_diffrn_reflns_av_R_equivalents 0.0610
_diffrn_reflns_av_unetI/netI 0.0864
_diffrn_reflns_Laue_measured_fraction_full 0.996
_diffrn_reflns_Laue_measured_fraction_max 0.993
_diffrn_reflns_limit_h_max 17
_diffrn_reflns_limit_h_min -17
_diffrn_reflns_limit_k_max 17
_diffrn_reflns_limit_k_min -17
_diffrn_reflns_limit_l_max 37
_diffrn_reflns_limit_l_min -37
_diffrn_reflns_number 61185
_diffrn_reflns_point_group_measured_fraction_full 0.995
_diffrn_reflns_point_group_measured_fraction_max 0.987
_diffrn_reflns_theta_full 25.000
_diffrn_reflns_theta_max 28.382
_diffrn_reflns_theta_min 3.484
_diffrn_source 'Sealed X-Ray Tube'
_exptl_absorpt_coefficient_mu 0.084
_exptl_absorpt_correction_T_max 0.75
_exptl_absorpt_correction_T_min 0.66
_exptl_absorpt_correction_type multi-scan
_exptl_absorpt_process_details 'SADABS V2012/1 (Bruker AXS Inc.)'
_exptl_crystal_colour colorless
_exptl_crystal_density_diffrn 1.227
_exptl_crystal_description platelet
_exptl_crystal_F_000 1880
_exptl_crystal_size_max 0.300
_exptl_crystal_size_mid 0.200
_exptl_crystal_size_min 0.120
_refine_diff_density_max 0.751
_refine_diff_density_min -0.458
_refine_diff_density_rms 0.059
_refine_ls_abs_structure_details
; 
 Flack x determined using 5301 quotients [(I+)-(I-)]/[(I+)+(I-)] 
 (Parsons and Flack (2004), Acta Cryst. A60, s61). 
;
_refine_ls_abs_structure_Flack -0.3(3)
_refine_ls_extinction_method none
_refine_ls_goodness_of_fit_ref 1.026
_refine_ls_hydrogen_treatment constr
_refine_ls_matrix_type full
_refine_ls_number_parameters 1199
_refine_ls_number_reflns 23505
_refine_ls_number_restraints 100
_refine_ls_restrained_S_all 1.025
_refine_ls_R_factor_all 0.1158
_refine_ls_R_factor_gt 0.0665
_refine_ls_shift/su_max 0.001
_refine_ls_shift/su_mean 0.000
_refine_ls_structure_factor_coef Fsqd
_refine_ls_weighting_details 'w=1/[\s^2^(Fo^2^)+(0.1003P)^2^] where P=(Fo^2^+2Fc^2^)/3'
_refine_ls_weighting_scheme calc
_refine_ls_wR_factor_gt 0.1609
_refine_ls_wR_factor_ref 0.1889
_reflns_Friedel_coverage 0.907
_reflns_Friedel_fraction_full 0.995
_reflns_Friedel_fraction_max 0.981
_reflns_number_gt 14903
_reflns_number_total 23505
_reflns_threshold_expression 'I > 2\s(I)'
_cod_data_source_file cg4012873_si_006.cif
_cod_data_source_block gg1328s
_cod_original_cell_volume 4749.3(14)
_cod_database_code 4508536
_shelx_space_group_comment
; 
The symmetry employed for this shelxl refinement is uniquely defined 
by the following loop, which should always be used as a source of 
symmetry information in preference to the above space-group names. 
They are only intended as comments. 
;
_shelx_estimated_absorpt_t_min 0.975
_shelx_estimated_absorpt_t_max 0.990
_shelxl_version_number 2013-3

loop_
_space_group_symop_operation_xyz
'x, y, z'
'-x, y+1/2, -z'

loop_
_atom_site_label
_atom_site_type_symbol
_atom_site_fract_x
_atom_site_fract_y
_atom_site_fract_z
_atom_site_U_iso_or_equiv
_atom_site_adp_type
_atom_site_occupancy
_atom_site_site_symmetry_order
_atom_site_calc_flag
_atom_site_refinement_flags_posn
_atom_site_refinement_flags_adp
_atom_site_refinement_flags_occupancy
_atom_site_disorder_assembly
_atom_site_disorder_group
N1S N 0.3379(4) 0.5363(4) 0.7114(2) 0.0519(13) Uani 1 1 d D . . . .
O1S O 0.4475(4) 0.6022(4) 0.77608(17) 0.0643(12) Uani 1 1 d . . . . .
C1S C 0.3902(5) 0.5322(5) 0.7569(2) 0.0567(16) Uani 1 1 d D . . . .
H1S H 0.3826 0.4725 0.7750 0.068 Uiso 1 1 calc R U . . .
C2S C 0.3503(5) 0.6202(5) 0.6783(2) 0.0609(17) Uani 1 1 d D . . . .
H2S1 H 0.3861 0.6773 0.6959 0.091 Uiso 1 1 calc R U . A 1
H2S2 H 0.2812 0.6425 0.6631 0.091 Uiso 1 1 calc R U . A 1
H2S3 H 0.3917 0.5969 0.6538 0.091 Uiso 1 1 calc R U . A 1
C3S C 0.2725(5) 0.4524(5) 0.6902(3) 0.0602(18) Uani 1 1 d D . . B 1
H3S1 H 0.2398 0.4719 0.6582 0.090 Uiso 1 1 calc R U . B 1
H3S2 H 0.2180 0.4373 0.7102 0.090 Uiso 1 1 calc R U . B 1
H3S3 H 0.3160 0.3918 0.6881 0.090 Uiso 1 1 calc R U . B 1
O2S O 0.4282(4) 0.8533(4) 0.73208(16) 0.0681(13) Uani 1 1 d . . . C 1
N2S N 0.5633(3) 0.8954(3) 0.78995(16) 0.0373(10) Uani 1 1 d . . . C 1
C4S C 0.4795(5) 0.8429(4) 0.7723(2) 0.0472(14) Uani 1 1 d . . . C 1
H4S H 0.4561 0.7921 0.7923 0.057 Uiso 1 1 calc R U . C 1
C5S C 0.6078(4) 0.8806(4) 0.83940(19) 0.0406(12) Uani 1 1 d . . . C 1
H5S1 H 0.5936 0.9406 0.8581 0.061 Uiso 1 1 calc R U . C 1
H5S2 H 0.6835 0.8707 0.8414 0.061 Uiso 1 1 calc R U . C 1
H5S3 H 0.5762 0.8204 0.8521 0.061 Uiso 1 1 calc R U . C 1
C6S C 0.6061(5) 0.9754(4) 0.7631(2) 0.0494(15) Uani 1 1 d . . . C 1
H6S1 H 0.5683 0.9773 0.7306 0.074 Uiso 1 1 calc R U . C 1
H6S2 H 0.6804 0.9619 0.7617 0.074 Uiso 1 1 calc R U . C 1
H6S3 H 0.5986 1.0412 0.7787 0.074 Uiso 1 1 calc R U . C 1
O3S O 0.0497(4) 0.8304(4) 0.8235(2) 0.0788(16) Uani 1 1 d . . . D 1
N3S N 0.1330(4) 0.8178(4) 0.7556(2) 0.0624(15) Uani 1 1 d . . . D 1
C7S C 0.0616(5) 0.8600(6) 0.7801(3) 0.069(2) Uani 1 1 d . . . D 1
H7S H 0.0182 0.9130 0.7656 0.083 Uiso 1 1 calc R U . D 1
C8S C 0.1979(5) 0.7333(6) 0.7762(3) 0.069(2) Uani 1 1 d . . . D 1
H8S1 H 0.1739 0.6697 0.7601 0.103 Uiso 1 1 calc R U . D 1
H8S2 H 0.1923 0.7277 0.8103 0.103 Uiso 1 1 calc R U . D 1
H8S3 H 0.2710 0.7457 0.7719 0.103 Uiso 1 1 calc R U . D 1
C9S C 0.1404(5) 0.8483(5) 0.7080(2) 0.0526(15) Uani 1 1 d . . . D 1
H9S1 H 0.1262 0.7897 0.6866 0.079 Uiso 1 1 calc R U . D 1
H9S2 H 0.2110 0.8741 0.7060 0.079 Uiso 1 1 calc R U . D 1
H9S3 H 0.0891 0.9021 0.6985 0.079 Uiso 1 1 calc R U . D 1
O4S O 0.9279(4) 0.6573(4) 0.71646(17) 0.0741(15) Uani 1 1 d . . . E 1
N4S N 0.8291(3) 0.6857(3) 0.77465(15) 0.0377(10) Uani 1 1 d . . . E 1
C10S C 0.9023(5) 0.6399(5) 0.7546(2) 0.0626(19) Uani 1 1 d . . . E 1
H10S H 0.9391 0.5868 0.7724 0.075 Uiso 1 1 calc R U . E 1
C11S C 0.8189(6) 0.6735(6) 0.8249(2) 0.0696(19) Uani 1 1 d . . . E 1
H11A H 0.8675 0.6208 0.8388 0.104 Uiso 1 1 calc R U . E 1
H11B H 0.7471 0.6533 0.8281 0.104 Uiso 1 1 calc R U . E 1
H11C H 0.8353 0.7381 0.8416 0.104 Uiso 1 1 calc R U . E 1
C12S C 0.7703(7) 0.7686(6) 0.7508(3) 0.078(2) Uani 1 1 d . . . E 1
H12A H 0.7953 0.7819 0.7202 0.116 Uiso 1 1 calc R U . E 1
H12B H 0.7797 0.8298 0.7708 0.116 Uiso 1 1 calc R U . E 1
H12C H 0.6960 0.7505 0.7453 0.116 Uiso 1 1 calc R U . E 1
F1 F 0.8276(2) 0.2803(2) 0.54580(10) 0.0386(7) Uani 1 1 d . . . F 1
F2 F 0.6683(2) 0.1908(2) 0.70893(9) 0.0386(7) Uani 1 1 d . . . G 1
O1 O 1.0534(3) 0.6005(3) 0.65153(12) 0.0381(8) Uani 1 1 d . . . H 1
H1 H 1.0235 0.6272 0.6730 0.057 Uiso 1 1 calc R U . H 1
O2 O 1.1430(3) 0.5187(3) 0.27614(12) 0.0351(8) Uani 1 1 d . . . I 1
O3 O 0.3944(3) -0.0886(3) 0.63980(12) 0.0396(8) Uani 1 1 d . . . J 1
H3 H 0.4166 -0.1027 0.6683 0.059 Uiso 1 1 calc R U . J 1
O4 O 0.4095(4) -0.0871(4) 0.25653(16) 0.0466(12) Uani 0.841(7) 1 d D U P K 1
O4A O 0.4068(16) -0.006(2) 0.2601(8) 0.0466(12) Uani 0.159(7) 1 d D . P K 2
C1 C 0.5480(4) -0.0031(3) 0.62243(17) 0.0295(10) Uani 1 1 d . . . . .
C2 C 0.6070(4) 0.0682(3) 0.62816(17) 0.0301(10) Uani 1 1 d . . . . .
C3 C 0.6783(3) 0.1524(3) 0.62819(16) 0.0273(10) Uani 1 1 d . . . . .
C4 C 0.7204(4) 0.1762(4) 0.58665(17) 0.0300(10) Uani 1 1 d . . . . .
H4 H 0.7041 0.1359 0.5588 0.036 Uiso 1 1 calc R U . . .
C5 C 0.7862(3) 0.2594(4) 0.58659(16) 0.0273(10) Uani 1 1 d . . . . .
C6 C 0.8111(3) 0.3228(3) 0.62472(16) 0.0249(9) Uani 1 1 d . . . . .
C7 C 0.7712(4) 0.2975(3) 0.66746(17) 0.0295(10) Uani 1 1 d . . . . .
H7 H 0.7883 0.3376 0.6954 0.035 Uiso 1 1 calc R U . . .
C8 C 0.7072(4) 0.2137(3) 0.66783(16) 0.0279(10) Uani 1 1 d . . . . .
C9 C 0.8732(3) 0.4126(4) 0.62084(17) 0.0295(10) Uani 1 1 d . . . . .
C10 C 0.9227(4) 0.4882(4) 0.61545(17) 0.0307(10) Uani 1 1 d . . . . .
C11 C 0.9792(4) 0.5850(3) 0.61004(17) 0.0304(10) Uani 1 1 d . . . . .
C12 C 0.8988(4) 0.6743(4) 0.60043(19) 0.0398(12) Uani 1 1 d . . . . .
H12D H 0.8330 0.6573 0.6131 0.048 Uiso 1 1 calc R U . . .
H12E H 0.9279 0.7374 0.6161 0.048 Uiso 1 1 calc R U . . .
C13 C 0.8782(4) 0.6889(4) 0.54619(18) 0.0404(12) Uani 1 1 d . . . . .
H13A H 0.9043 0.7560 0.5370 0.049 Uiso 1 1 calc R U . . .
H13B H 0.8024 0.6844 0.5346 0.049 Uiso 1 1 calc R U . . .
C14 C 0.9386(4) 0.6012(3) 0.52529(17) 0.0306(10) Uani 1 1 d . . . . .
H14 H 0.8941 0.5388 0.5250 0.037 Uiso 1 1 calc R U . . .
C15 C 1.0331(4) 0.5852(3) 0.56385(17) 0.0297(10) Uani 1 1 d . . . . .
C16 C 1.0899(4) 0.4869(4) 0.55284(17) 0.0316(10) Uani 1 1 d . . . . .
H16A H 1.0441 0.4275 0.5561 0.038 Uiso 1 1 calc R U . . .
H16B H 1.1542 0.4789 0.5759 0.038 Uiso 1 1 calc R U . . .
C17 C 1.1187(4) 0.4907(4) 0.50172(17) 0.0313(10) Uani 1 1 d . . . . .
H17A H 1.1728 0.5437 0.5002 0.038 Uiso 1 1 calc R U . . .
H17B H 1.1493 0.4244 0.4943 0.038 Uiso 1 1 calc R U . . .
C18 C 1.0258(3) 0.5136(3) 0.46390(17) 0.0273(10) Uani 1 1 d . . . . .
H18 H 0.9748 0.4565 0.4649 0.033 Uiso 1 1 calc R U . . .
C19 C 0.9697(4) 0.6120(3) 0.47607(17) 0.0316(10) Uani 1 1 d . . . . .
H19 H 1.0211 0.6692 0.4770 0.038 Uiso 1 1 calc R U . . .
C20 C 0.8799(4) 0.6347(4) 0.43630(19) 0.0385(12) Uani 1 1 d . . . . .
H20A H 0.8340 0.5743 0.4308 0.046 Uiso 1 1 calc R U . . .
H20B H 0.8375 0.6921 0.4459 0.046 Uiso 1 1 calc R U . . .
C21 C 0.9236(4) 0.6618(4) 0.39076(18) 0.0367(12) Uani 1 1 d . . . . .
H21A H 0.9553 0.7306 0.3941 0.044 Uiso 1 1 calc R U . . .
H21B H 0.8656 0.6640 0.3640 0.044 Uiso 1 1 calc R U . . .
C22 C 1.0061(3) 0.5855(3) 0.37896(17) 0.0285(10) Uani 1 1 d . . . . .
C23 C 1.0545(3) 0.5169(3) 0.41298(17) 0.0261(9) Uani 1 1 d . . . . .
C24 C 1.1277(4) 0.4490(3) 0.39873(17) 0.0292(10) Uani 1 1 d . . . . .
H24 H 1.1589 0.4002 0.4210 0.035 Uiso 1 1 calc R U . . .
C25 C 1.1564(4) 0.4502(3) 0.35331(18) 0.0308(10) Uani 1 1 d . . . . .
H25 H 1.2070 0.4036 0.3448 0.037 Uiso 1 1 calc R U . . .
C26 C 1.1094(4) 0.5216(3) 0.32003(17) 0.0290(10) Uani 1 1 d . . . . .
C27 C 1.0353(3) 0.5886(3) 0.33305(17) 0.0288(10) Uani 1 1 d . . . . .
H27 H 1.0039 0.6371 0.3106 0.035 Uiso 1 1 calc R U . . .
C28 C 1.1059(4) 0.5971(4) 0.24262(17) 0.0367(11) Uani 1 1 d . . . . .
H28A H 1.0298 0.5914 0.2345 0.055 Uiso 1 1 calc R U . I 1
H28B H 1.1392 0.5893 0.2137 0.055 Uiso 1 1 calc R U . I 1
H28C H 1.1235 0.6640 0.2568 0.055 Uiso 1 1 calc R U . I 1
C29 C 1.1105(4) 0.6750(4) 0.56796(19) 0.0397(12) Uani 1 1 d . . . . .
H29A H 1.1379 0.6840 0.5376 0.060 Uiso 1 1 calc R U . . .
H29B H 1.1684 0.6609 0.5933 0.060 Uiso 1 1 calc R U . . .
H29C H 1.0743 0.7373 0.5756 0.060 Uiso 1 1 calc R U . . .
C30 C 0.4785(4) -0.0924(4) 0.61228(17) 0.0306(10) Uani 1 1 d . . . . .
C31 C 0.5459(4) -0.1916(4) 0.61870(18) 0.0358(11) Uani 1 1 d . . . . .
H31A H 0.6097 -0.1801 0.6417 0.043 Uiso 1 1 calc R U . . .
H31B H 0.5053 -0.2477 0.6307 0.043 Uiso 1 1 calc R U . . .
C32 C 0.5756(4) -0.2186(4) 0.56890(17) 0.0341(11) Uani 1 1 d . . . . .
H32A H 0.6524 -0.2244 0.5700 0.041 Uiso 1 1 calc R U . . .
H32B H 0.5427 -0.2835 0.5571 0.041 Uiso 1 1 calc R U . . .
C33 C 0.5326(4) -0.1288(3) 0.53688(16) 0.0272(9) Uani 1 1 d . . . . .
H33 H 0.5846 -0.0722 0.5427 0.033 Uiso 1 1 calc R U . . .
C34 C 0.4345(3) -0.0954(3) 0.55822(16) 0.0268(9) Uani 1 1 d . . . . .
C35 C 0.3956(4) 0.0055(4) 0.53558(17) 0.0320(10) Uani 1 1 d . . . . .
H35A H 0.4484 0.0592 0.5448 0.038 Uiso 1 1 calc R U . . .
H35B H 0.3301 0.0255 0.5477 0.038 Uiso 1 1 calc R U . . .
C36 C 0.3753(4) -0.0029(4) 0.48047(18) 0.0348(11) Uani 1 1 d . . . . .
H36A H 0.3155 -0.0493 0.4713 0.042 Uiso 1 1 calc R U . . .
H36B H 0.3560 0.0650 0.4668 0.042 Uiso 1 1 calc R U . . .
C37 C 0.4712(4) -0.0427(3) 0.45940(17) 0.0299(10) Uani 1 1 d . . . . .
H37 H 0.5283 0.0082 0.4680 0.036 Uiso 1 1 calc R U . . .
C38 C 0.5106(4) -0.1440(3) 0.48287(17) 0.0297(10) Uani 1 1 d . . . . .
H38 H 0.4543 -0.1964 0.4759 0.036 Uiso 1 1 calc R U . . .
C39 C 0.6086(4) -0.1801(4) 0.46093(18) 0.0349(11) Uani 1 1 d . . . . .
H39A H 0.6626 -0.1260 0.4646 0.042 Uiso 1 1 calc R U . . .
H39B H 0.6384 -0.2416 0.4779 0.042 Uiso 1 1 calc R U . . .
C40 C 0.5780(4) -0.2042(4) 0.40830(19) 0.0401(12) Uani 1 1 d . . . . .
H40A H 0.6425 -0.2097 0.3930 0.048 Uiso 1 1 calc R U . . .
H40B H 0.5427 -0.2713 0.4054 0.048 Uiso 1 1 calc R U . . .
C41 C 0.5073(4) -0.1267(4) 0.38172(18) 0.0382(12) Uani 1 1 d D . . . .
C42 C 0.4557(4) -0.0506(4) 0.40544(19) 0.0359(11) Uani 1 1 d . . . . .
C43 C 0.3913(4) 0.0187(4) 0.37752(19) 0.0414(13) Uani 1 1 d D . . . .
H43 H 0.3578 0.0721 0.3923 0.050 Uiso 1 1 calc R U . K 1
C44 C 0.3762(6) 0.0089(5) 0.3273(2) 0.0383(15) Uani 0.841(7) 1 d D U P K 1
H44 H 0.3330 0.0565 0.3085 0.046 Uiso 0.841(7) 1 calc R U P K 1
C45 C 0.4242(5) -0.0699(5) 0.3050(2) 0.0381(15) Uani 0.841(7) 1 d D U P K 1
C46 C 0.4923(6) -0.1360(5) 0.3319(2) 0.0350(15) Uani 0.841(7) 1 d D U P K 1
H46 H 0.5283 -0.1870 0.3168 0.042 Uiso 0.841(7) 1 calc R U P K 1
C47 C 0.3333(7) -0.0215(7) 0.2293(4) 0.061(2) Uani 0.841(7) 1 d D U P K 1
H47A H 0.2670 -0.0251 0.2425 0.092 Uiso 0.841(7) 1 calc R U P K 1
H47B H 0.3224 -0.0439 0.1960 0.092 Uiso 0.841(7) 1 calc R U P K 1
H47C H 0.3590 0.0488 0.2310 0.092 Uiso 0.841(7) 1 calc R U P K 1
C44A C 0.358(3) 0.048(3) 0.3301(8) 0.0383(15) Uani 0.159(7) 1 d D . P K 2
H44A H 0.3099 0.0984 0.3170 0.046 Uiso 0.159(7) 1 calc R U P K 2
C45A C 0.419(3) -0.021(3) 0.3087(10) 0.0381(15) Uani 0.159(7) 1 d D . P K 2
C46A C 0.480(4) -0.098(3) 0.3332(8) 0.0350(15) Uani 0.159(7) 1 d D . P K 2
H46A H 0.5108 -0.1420 0.3122 0.042 Uiso 0.159(7) 1 calc R U P K 2
C47A C 0.339(3) -0.060(4) 0.2229(18) 0.061(2) Uani 0.159(7) 1 d D . P K 2
H47D H 0.3376 -0.0233 0.1926 0.092 Uiso 0.159(7) 1 calc R U P K 2
H47E H 0.2684 -0.0640 0.2315 0.092 Uiso 0.159(7) 1 calc R U P K 2
H47F H 0.3666 -0.1288 0.2195 0.092 Uiso 0.159(7) 1 calc R U P K 2
C48 C 0.3460(4) -0.1757(4) 0.55118(19) 0.0366(12) Uani 1 1 d . . . . .
H48A H 0.3720 -0.2406 0.5653 0.055 Uiso 1 1 calc R U . . .
H48B H 0.3230 -0.1853 0.5170 0.055 Uiso 1 1 calc R U . . .
H48C H 0.2869 -0.1523 0.5667 0.055 Uiso 1 1 calc R U . . .
F3 F 0.1500(2) 0.1839(3) -0.20383(11) 0.0329(9) Uani 0.812(6) 1 d . . P L 1
F4 F 0.3097(3) 0.3690(3) -0.03843(12) 0.0376(10) Uani 0.812(6) 1 d . . P L 1
F3A F 0.2937(12) 0.3346(11) -0.2026(5) 0.037(3) Uani 0.188(6) 1 d . . P L 2
F4A F 0.1565(12) 0.2069(11) -0.0387(5) 0.037(3) Uani 0.188(6) 1 d . . P L 2
O5 O 0.5556(3) 0.6261(3) -0.13535(14) 0.0453(9) Uani 1 1 d . . . . .
H5 H 0.5074 0.6142 -0.1577 0.068 Uiso 1 1 calc R U . . .
O6 O 0.5831(4) 0.6793(4) 0.25122(17) 0.0685(13) Uani 1 1 d . . . . .
O7 O -0.1155(2) -0.0648(2) -0.14911(11) 0.0305(7) Uani 1 1 d . . . . .
H7A H -0.0628 -0.1011 -0.1514 0.046 Uiso 1 1 calc R U . . .
O8 O 0.0436(3) -0.1490(3) 0.23736(12) 0.0380(8) Uani 1 1 d . . . . .
C49 C -0.0019(4) 0.0687(3) -0.11734(17) 0.0283(10) Uani 1 1 d . . . . .
C50 C 0.0676(4) 0.1279(3) -0.12111(16) 0.0271(9) Uani 1 1 d . . . . .
C51 C 0.1487(3) 0.2017(3) -0.12129(16) 0.0262(9) Uani 1 1 d . . . . .
C52 C 0.1910(3) 0.2499(3) -0.07879(17) 0.0281(10) Uani 1 1 d . . . . .
H52 H 0.1656 0.2335 -0.0497 0.034 Uiso 0.812(6) 1 calc R U P L 1
C53 C 0.2691(4) 0.3209(3) -0.07923(17) 0.0281(10) Uani 1 1 d . . . . .
H53 H 0.2974 0.3520 -0.0500 0.034 Uiso 0.188(6) 1 calc R U P L 2
C54 C 0.3085(3) 0.3491(3) -0.12084(18) 0.0280(10) Uani 1 1 d . . . . .
C55 C 0.2661(4) 0.3022(3) -0.16298(17) 0.0287(10) Uani 1 1 d . . . . .
H55 H 0.2906 0.3197 -0.1921 0.034 Uiso 0.812(6) 1 calc R U P L 1
C56 C 0.1887(4) 0.2302(3) -0.16253(17) 0.0279(10) Uani 1 1 d . . . . .
H56 H 0.1613 0.1986 -0.1917 0.033 Uiso 0.188(6) 1 calc R U P L 2
C57 C 0.3915(4) 0.4233(3) -0.11739(19) 0.0338(11) Uani 1 1 d . . . . .
C58 C 0.4612(4) 0.4839(4) -0.1100(2) 0.0365(12) Uani 1 1 d . . . . .
C59 C 0.5546(4) 0.5502(4) -0.09913(19) 0.0357(12) Uani 1 1 d . . . . .
C60 C 0.6535(4) 0.4813(4) -0.09424(19) 0.0386(12) Uani 1 1 d . . . . .
H60A H 0.6398 0.4190 -0.1138 0.046 Uiso 1 1 calc R U . . .
H60B H 0.7130 0.5182 -0.1050 0.046 Uiso 1 1 calc R U . . .
C61 C 0.6781(4) 0.4538(4) -0.04129(18) 0.0365(11) Uani 1 1 d . . . . .
H61A H 0.7472 0.4810 -0.0276 0.044 Uiso 1 1 calc R U . . .
H61B H 0.6783 0.3789 -0.0369 0.044 Uiso 1 1 calc R U . . .
C62 C 0.5900(4) 0.5035(4) -0.01745(18) 0.0320(11) Uani 1 1 d . . . . .
H62 H 0.5292 0.4556 -0.0222 0.038 Uiso 1 1 calc R U . . .
C63 C 0.5589(4) 0.5969(4) -0.04853(19) 0.0360(11) Uani 1 1 d . . . . .
C64 C 0.4586(4) 0.6408(4) -0.0338(2) 0.0427(13) Uani 1 1 d . . . . .
H64A H 0.4016 0.5902 -0.0405 0.051 Uiso 1 1 calc R U . . .
H64B H 0.4383 0.7023 -0.0530 0.051 Uiso 1 1 calc R U . . .
C65 C 0.4716(4) 0.6688(4) 0.0194(2) 0.0420(13) Uani 1 1 d . . . . .
H65A H 0.4032 0.6913 0.0279 0.050 Uiso 1 1 calc R U . . .
H65B H 0.5211 0.7265 0.0252 0.050 Uiso 1 1 calc R U . . .
C66 C 0.5127(4) 0.5778(4) 0.0517(2) 0.0405(13) Uani 1 1 d . . . . .
H66 H 0.4561 0.5252 0.0476 0.049 Uiso 1 1 calc R U . . .
C67 C 0.6094(4) 0.5276(4) 0.03540(19) 0.0363(12) Uani 1 1 d . . . . .
H67 H 0.6685 0.5774 0.0408 0.044 Uiso 1 1 calc R U . . .
C68 C 0.6394(4) 0.4342(4) 0.06715(19) 0.0390(12) Uani 1 1 d . . . . .
H68A H 0.5788 0.3873 0.0654 0.047 Uiso 1 1 calc R U . . .
H68B H 0.6976 0.3974 0.0552 0.047 Uiso 1 1 calc R U . . .
C69 C 0.6719(4) 0.4649(4) 0.1180(2) 0.0442(13) Uani 1 1 d . . . . .
H69A H 0.7456 0.4881 0.1215 0.053 Uiso 1 1 calc R U . . .
H69B H 0.6692 0.4040 0.1385 0.053 Uiso 1 1 calc R U . . .
C70 C 0.6059(5) 0.5487(4) 0.1365(2) 0.0441(13) Uani 1 1 d . . . . .
C71 C 0.5319(4) 0.6028(4) 0.1052(2) 0.0408(13) Uani 1 1 d . . . . .
C72 C 0.4756(5) 0.6795(5) 0.1252(2) 0.0517(15) Uani 1 1 d . . . . .
H72 H 0.4238 0.7170 0.1053 0.062 Uiso 1 1 calc R U . . .
C73 C 0.4948(5) 0.7019(5) 0.1743(2) 0.0545(16) Uani 1 1 d . . . . .
H73 H 0.4562 0.7544 0.1872 0.065 Uiso 1 1 calc DR U . . .
C74 C 0.5685(5) 0.6486(5) 0.2036(2) 0.0554(16) Uani 1 1 d . . . . .
C75 C 0.6231(5) 0.5708(4) 0.1848(2) 0.0490(15) Uani 1 1 d . . . . .
H75 H 0.6728 0.5322 0.2052 0.059 Uiso 1 1 calc R U . . .
C76 C 0.6583(7) 0.6213(7) 0.2837(3) 0.077(2) Uani 1 1 d . . . . .
H76A H 0.6328 0.5514 0.2861 0.115 Uiso 1 1 calc R U . . .
H76B H 0.6666 0.6532 0.3153 0.115 Uiso 1 1 calc R U . . .
H76C H 0.7259 0.6202 0.2716 0.115 Uiso 1 1 calc R U . . .
C77 C 0.6457(4) 0.6799(4) -0.0441(2) 0.0432(13) Uani 1 1 d . . . . .
H77A H 0.7115 0.6498 -0.0510 0.065 Uiso 1 1 calc R U . . .
H77B H 0.6554 0.7075 -0.0116 0.065 Uiso 1 1 calc R U . . .
H77C H 0.6250 0.7349 -0.0668 0.065 Uiso 1 1 calc R U . . .
C78 C -0.0926(3) 0.0038(3) -0.11056(16) 0.0247(9) Uani 1 1 d . . . . .
C79 C -0.1889(3) 0.0747(3) -0.10823(17) 0.0297(10) Uani 1 1 d . . . . .
H79A H -0.1811 0.1386 -0.1260 0.036 Uiso 1 1 calc R U . . .
H79B H -0.2541 0.0403 -0.1224 0.036 Uiso 1 1 calc R U . . .
C80 C -0.1926(3) 0.0979(4) -0.05464(16) 0.0288(10) Uani 1 1 d . . . . .
H80A H -0.1905 0.1723 -0.0487 0.035 Uiso 1 1 calc R U . . .
H80B H -0.2568 0.0695 -0.0441 0.035 Uiso 1 1 calc R U . . .
C81 C -0.0945(3) 0.0457(3) -0.02866(16) 0.0242(9) Uani 1 1 d . . . . .
H81 H -0.0347 0.0933 -0.0307 0.029 Uiso 1 1 calc R U . . .
C82 C -0.0770(3) -0.0468(3) -0.06028(16) 0.0241(9) Uani 1 1 d . . . . .
C83 C 0.0308(4) -0.0928(3) -0.04346(16) 0.0275(10) Uani 1 1 d . . . . .
H83A H 0.0858 -0.0430 -0.0486 0.033 Uiso 1 1 calc R U . . .
H83B H 0.0409 -0.1543 -0.0625 0.033 Uiso 1 1 calc R U . . .
C84 C 0.0419(4) -0.1216(3) 0.01000(16) 0.0264(9) Uani 1 1 d . . . . .
H84A H -0.0059 -0.1789 0.0142 0.032 Uiso 1 1 calc R U . . .
H84B H 0.1144 -0.1449 0.0205 0.032 Uiso 1 1 calc R U . . .
C85 C 0.0166(3) -0.0316(3) 0.04168(16) 0.0255(9) Uani 1 1 d . . . . .
H85 H 0.0710 0.0217 0.0392 0.031 Uiso 1 1 calc R U . . .
C86 C -0.0905(3) 0.0177(3) 0.02370(16) 0.0261(9) Uani 1 1 d . . . . .
H86 H -0.1462 -0.0341 0.0264 0.031 Uiso 1 1 calc R U . . .
C87 C -0.1083(4) 0.1066(3) 0.05588(16) 0.0296(10) Uani 1 1 d . . . . .
H87A H -0.1718 0.1445 0.0423 0.036 Uiso 1 1 calc R U . . .
H87B H -0.0480 0.1538 0.0581 0.036 Uiso 1 1 calc R U . . .
C88 C -0.1217(4) 0.0673(4) 0.10590(17) 0.0322(11) Uani 1 1 d . . . . .
H88A H -0.1134 0.1251 0.1286 0.039 Uiso 1 1 calc R U . . .
H88B H -0.1937 0.0405 0.1052 0.039 Uiso 1 1 calc R U . . .
C89 C -0.0449(3) -0.0150(3) 0.12375(16) 0.0264(9) Uani 1 1 d . . . . .
C90 C 0.0234(3) -0.0593(3) 0.09454(16) 0.0250(9) Uani 1 1 d . . . . .
C91 C 0.0965(4) -0.1306(3) 0.11522(17) 0.0293(10) Uani 1 1 d . . . . .
H91 H 0.1432 -0.1608 0.0961 0.035 Uiso 1 1 calc R U . . .
C92 C 0.1029(4) -0.1585(4) 0.16272(17) 0.0326(11) Uani 1 1 d . . . . .
H92 H 0.1545 -0.2056 0.1762 0.039 Uiso 1 1 calc R U . . .
C93 C 0.0323(4) -0.1160(3) 0.19054(17) 0.0302(10) Uani 1 1 d . . . . .
C94 C -0.0403(4) -0.0460(3) 0.17101(17) 0.0295(10) Uani 1 1 d . . . . .
H94 H -0.0884 -0.0181 0.1902 0.035 Uiso 1 1 calc R U . . .
C95 C -0.0336(4) -0.1170(4) 0.26592(18) 0.0363(11) Uani 1 1 d . . . . .
H95A H -0.0272 -0.0435 0.2716 0.054 Uiso 1 1 calc R U . . .
H95B H -0.0230 -0.1531 0.2965 0.054 Uiso 1 1 calc R U . . .
H95C H -0.1034 -0.1324 0.2493 0.054 Uiso 1 1 calc R U . . .
C96 C -0.1624(4) -0.1287(3) -0.05959(17) 0.0304(10) Uani 1 1 d . . . . .
H96A H -0.1643 -0.1514 -0.0267 0.046 Uiso 1 1 calc R U . . .
H96B H -0.1468 -0.1868 -0.0792 0.046 Uiso 1 1 calc R U . . .
H96C H -0.2306 -0.0999 -0.0724 0.046 Uiso 1 1 calc R U . . .

loop_
_atom_site_aniso_label
_atom_site_aniso_U_11
_atom_site_aniso_U_22
_atom_site_aniso_U_33
_atom_site_aniso_U_23
_atom_site_aniso_U_13
_atom_site_aniso_U_12
N1S 0.046(3) 0.045(3) 0.068(4) 0.000(2) 0.017(3) -0.007(2)
O1S 0.068(3) 0.052(3) 0.070(3) 0.000(2) 0.000(2) -0.005(2)
C1S 0.062(4) 0.049(4) 0.059(4) 0.003(3) 0.010(3) 0.001(3)
C2S 0.060(4) 0.045(3) 0.078(5) 0.008(3) 0.012(3) 0.007(3)
C3S 0.050(4) 0.050(3) 0.087(5) -0.007(3) 0.031(3) -0.009(3)
O2S 0.077(3) 0.074(3) 0.048(3) 0.015(2) -0.008(2) -0.021(3)
N2S 0.033(2) 0.034(2) 0.046(3) 0.0037(19) 0.0087(19) -0.0084(18)
C4S 0.055(4) 0.045(3) 0.042(3) 0.008(3) 0.007(3) -0.011(3)
C5S 0.035(3) 0.038(3) 0.048(3) -0.006(2) 0.000(2) -0.002(2)
C6S 0.050(3) 0.035(3) 0.068(4) 0.006(3) 0.026(3) -0.002(2)
O3S 0.070(3) 0.065(3) 0.112(4) -0.013(3) 0.051(3) 0.001(3)
N3S 0.056(3) 0.051(3) 0.084(4) -0.003(3) 0.021(3) 0.008(3)
C7S 0.048(4) 0.058(4) 0.105(6) -0.013(4) 0.026(4) 0.000(3)
C8S 0.051(4) 0.073(5) 0.085(5) 0.010(4) 0.022(4) 0.020(4)
C9S 0.046(3) 0.048(3) 0.067(4) 0.014(3) 0.021(3) 0.006(3)
O4S 0.097(4) 0.077(3) 0.059(3) 0.013(2) 0.050(3) 0.028(3)
N4S 0.043(2) 0.039(2) 0.035(2) 0.0055(19) 0.0161(19) 0.013(2)
C10S 0.064(4) 0.063(4) 0.067(4) 0.027(3) 0.033(3) 0.035(3)
C11S 0.087(5) 0.073(5) 0.055(4) 0.010(3) 0.031(4) 0.008(4)
C12S 0.097(6) 0.062(4) 0.082(5) 0.026(4) 0.045(5) 0.043(4)
F1 0.0367(16) 0.0475(17) 0.0344(16) 0.0019(13) 0.0152(13) 0.0054(13)
F2 0.0429(17) 0.0435(16) 0.0315(15) 0.0006(13) 0.0126(13) -0.0132(14)
O1 0.045(2) 0.0313(18) 0.042(2) -0.0051(16) 0.0199(17) -0.0024(16)
O2 0.041(2) 0.0348(18) 0.0311(18) -0.0011(14) 0.0119(15) 0.0072(15)
O3 0.0358(19) 0.054(2) 0.0316(19) 0.0015(17) 0.0124(15) -0.0068(17)
O4 0.051(3) 0.049(3) 0.037(2) 0.000(2) -0.004(2) -0.005(2)
O4A 0.051(3) 0.049(3) 0.037(2) 0.000(2) -0.004(2) -0.005(2)
C1 0.028(2) 0.028(2) 0.034(3) -0.0001(19) 0.005(2) 0.0009(19)
C2 0.028(2) 0.028(2) 0.034(3) -0.0007(19) 0.005(2) 0.0035(19)
C3 0.026(2) 0.024(2) 0.032(3) -0.0014(18) 0.0026(19) 0.0035(18)
C4 0.031(2) 0.031(2) 0.029(2) -0.0007(19) 0.005(2) 0.0052(19)
C5 0.023(2) 0.035(2) 0.026(2) 0.0050(19) 0.0109(19) 0.0073(18)
C6 0.022(2) 0.026(2) 0.027(2) 0.0041(17) 0.0040(18) 0.0030(17)
C7 0.032(3) 0.029(2) 0.028(3) -0.0009(19) 0.004(2) -0.0033(19)
C8 0.027(2) 0.030(2) 0.027(3) 0.0034(18) 0.0083(19) -0.0006(18)
C9 0.023(2) 0.035(2) 0.032(3) 0.006(2) 0.0089(19) 0.0066(19)
C10 0.031(2) 0.032(2) 0.032(3) 0.006(2) 0.015(2) 0.005(2)
C11 0.033(2) 0.027(2) 0.035(3) -0.0007(19) 0.017(2) 0.0001(19)
C12 0.044(3) 0.030(2) 0.052(3) 0.007(2) 0.028(3) 0.009(2)
C13 0.047(3) 0.034(3) 0.045(3) 0.009(2) 0.023(3) 0.015(2)
C14 0.028(2) 0.024(2) 0.043(3) 0.005(2) 0.015(2) 0.0056(18)
C15 0.029(2) 0.026(2) 0.037(3) 0.0008(19) 0.015(2) -0.0016(19)
C16 0.029(2) 0.031(2) 0.037(3) -0.002(2) 0.014(2) 0.0031(19)
C17 0.025(2) 0.032(2) 0.038(3) -0.001(2) 0.012(2) 0.0030(19)
C18 0.026(2) 0.021(2) 0.037(3) 0.0024(18) 0.013(2) -0.0008(17)
C19 0.029(2) 0.024(2) 0.045(3) 0.004(2) 0.015(2) 0.0043(18)
C20 0.030(3) 0.041(3) 0.048(3) 0.002(2) 0.018(2) 0.009(2)
C21 0.032(3) 0.042(3) 0.039(3) 0.006(2) 0.012(2) 0.010(2)
C22 0.026(2) 0.027(2) 0.034(3) -0.0008(19) 0.009(2) 0.0006(18)
C23 0.023(2) 0.022(2) 0.034(3) -0.0013(18) 0.0097(19) -0.0042(17)
C24 0.029(2) 0.022(2) 0.037(3) -0.0019(19) 0.007(2) -0.0003(18)
C25 0.030(2) 0.024(2) 0.040(3) -0.0039(19) 0.012(2) -0.0010(18)
C26 0.028(2) 0.028(2) 0.033(3) -0.0069(19) 0.010(2) -0.0003(18)
C27 0.024(2) 0.027(2) 0.036(3) -0.0002(19) 0.006(2) -0.0011(18)
C28 0.047(3) 0.036(3) 0.027(3) 0.003(2) 0.005(2) 0.011(2)
C29 0.049(3) 0.032(3) 0.043(3) -0.004(2) 0.022(2) -0.010(2)
C30 0.030(2) 0.032(2) 0.030(3) 0.0012(19) 0.007(2) -0.006(2)
C31 0.041(3) 0.029(2) 0.035(3) 0.005(2) 0.000(2) -0.003(2)
C32 0.036(3) 0.028(2) 0.038(3) 0.003(2) 0.003(2) 0.003(2)
C33 0.027(2) 0.027(2) 0.028(2) -0.0007(18) 0.0040(19) -0.0023(18)
C34 0.025(2) 0.026(2) 0.030(2) 0.0028(18) 0.0041(19) -0.0039(18)
C35 0.027(2) 0.033(2) 0.037(3) 0.001(2) 0.005(2) 0.003(2)
C36 0.033(3) 0.033(3) 0.038(3) 0.004(2) 0.002(2) -0.001(2)
C37 0.029(2) 0.028(2) 0.032(3) 0.0010(19) 0.001(2) -0.0068(19)
C38 0.029(2) 0.028(2) 0.034(3) -0.0021(19) 0.009(2) -0.0074(19)
C39 0.032(3) 0.037(3) 0.036(3) -0.004(2) 0.008(2) -0.003(2)
C40 0.036(3) 0.046(3) 0.040(3) -0.009(2) 0.013(2) -0.010(2)
C41 0.029(3) 0.048(3) 0.039(3) -0.001(2) 0.010(2) -0.015(2)
C42 0.031(3) 0.036(3) 0.042(3) 0.003(2) 0.008(2) -0.014(2)
C43 0.038(3) 0.045(3) 0.039(3) 0.013(2) -0.002(2) -0.015(2)
C44 0.035(4) 0.037(4) 0.043(3) 0.013(3) 0.006(3) 0.005(3)
C45 0.040(3) 0.041(4) 0.035(3) 0.000(3) 0.008(3) -0.010(3)
C46 0.033(3) 0.040(4) 0.034(3) -0.005(3) 0.012(2) -0.003(3)
C47 0.066(5) 0.063(7) 0.055(5) 0.010(5) 0.009(4) 0.010(5)
C44A 0.035(4) 0.037(4) 0.043(3) 0.013(3) 0.006(3) 0.005(3)
C45A 0.040(3) 0.041(4) 0.035(3) 0.000(3) 0.008(3) -0.010(3)
C46A 0.033(3) 0.040(4) 0.034(3) -0.005(3) 0.012(2) -0.003(3)
C47A 0.066(5) 0.063(7) 0.055(5) 0.010(5) 0.009(4) 0.010(5)
C48 0.029(3) 0.043(3) 0.038(3) 0.002(2) 0.006(2) -0.011(2)
F3 0.0305(18) 0.0362(18) 0.0322(19) 0.0001(15) 0.0053(14) -0.0120(15)
F4 0.0324(19) 0.039(2) 0.043(2) -0.0119(16) 0.0108(16) -0.0084(15)
F3A 0.044(7) 0.032(6) 0.039(7) 0.002(4) 0.016(5) -0.017(5)
F4A 0.044(7) 0.032(6) 0.039(7) 0.002(4) 0.016(5) -0.017(5)
O5 0.045(2) 0.037(2) 0.050(2) 0.0107(17) -0.0046(18) -0.0203(17)
O6 0.091(4) 0.057(3) 0.065(3) -0.020(2) 0.036(3) -0.010(3)
O7 0.0309(17) 0.0292(17) 0.0325(18) -0.0024(13) 0.0079(14) -0.0070(13)
O8 0.041(2) 0.046(2) 0.0290(19) 0.0016(15) 0.0092(15) 0.0067(16)
C49 0.027(2) 0.026(2) 0.033(3) 0.0037(18) 0.008(2) -0.0007(18)
C50 0.027(2) 0.024(2) 0.031(3) 0.0004(17) 0.0083(19) -0.0013(18)
C51 0.021(2) 0.023(2) 0.036(3) 0.0041(18) 0.0090(19) 0.0008(17)
C52 0.024(2) 0.029(2) 0.033(3) 0.0008(19) 0.011(2) 0.0008(18)
C53 0.027(2) 0.023(2) 0.035(3) -0.0072(18) 0.007(2) 0.0001(18)
C54 0.021(2) 0.020(2) 0.044(3) 0.0038(19) 0.008(2) -0.0025(17)
C55 0.028(2) 0.026(2) 0.033(3) 0.0048(19) 0.008(2) -0.0043(18)
C56 0.026(2) 0.027(2) 0.032(3) 0.0018(18) 0.005(2) -0.0040(18)
C57 0.028(2) 0.024(2) 0.050(3) 0.003(2) 0.007(2) -0.0023(19)
C58 0.028(3) 0.027(2) 0.054(3) 0.006(2) 0.006(2) -0.005(2)
C59 0.028(3) 0.029(2) 0.049(3) 0.009(2) 0.000(2) -0.012(2)
C60 0.031(3) 0.043(3) 0.043(3) 0.007(2) 0.009(2) -0.007(2)
C61 0.028(2) 0.039(3) 0.045(3) 0.004(2) 0.010(2) 0.000(2)
C62 0.021(2) 0.028(2) 0.048(3) 0.004(2) 0.008(2) -0.0038(18)
C63 0.031(3) 0.026(2) 0.051(3) 0.002(2) 0.005(2) -0.011(2)
C64 0.031(3) 0.026(2) 0.071(4) 0.005(2) 0.006(3) -0.002(2)
C65 0.032(3) 0.029(2) 0.067(4) -0.004(2) 0.011(3) -0.003(2)
C66 0.032(3) 0.027(2) 0.066(4) 0.001(2) 0.019(3) -0.010(2)
C67 0.032(3) 0.027(2) 0.052(3) 0.000(2) 0.016(2) -0.006(2)
C68 0.043(3) 0.031(3) 0.044(3) 0.004(2) 0.009(2) -0.005(2)
C69 0.043(3) 0.034(3) 0.057(4) -0.003(2) 0.012(3) -0.005(2)
C70 0.049(3) 0.029(3) 0.057(4) 0.001(2) 0.021(3) -0.012(2)
C71 0.040(3) 0.031(3) 0.056(3) 0.001(2) 0.023(3) -0.011(2)
C72 0.045(3) 0.043(3) 0.074(4) 0.002(3) 0.030(3) -0.001(3)
C73 0.058(4) 0.044(3) 0.070(4) -0.010(3) 0.039(3) -0.010(3)
C74 0.066(4) 0.043(3) 0.062(4) 0.002(3) 0.024(3) -0.011(3)
C75 0.054(4) 0.041(3) 0.057(4) -0.001(3) 0.023(3) -0.016(3)
C76 0.100(6) 0.078(5) 0.055(5) -0.004(4) 0.018(4) 0.000(5)
C77 0.040(3) 0.035(3) 0.053(3) 0.008(2) 0.002(2) -0.018(2)
C78 0.023(2) 0.023(2) 0.029(2) -0.0005(17) 0.0086(18) -0.0077(17)
C79 0.025(2) 0.028(2) 0.037(3) -0.0004(19) 0.008(2) -0.0047(18)
C80 0.025(2) 0.030(2) 0.033(3) -0.0009(19) 0.0100(19) -0.0009(19)
C81 0.023(2) 0.021(2) 0.031(2) -0.0022(17) 0.0118(19) -0.0044(17)
C82 0.022(2) 0.021(2) 0.031(2) -0.0002(17) 0.0082(18) -0.0061(17)
C83 0.030(2) 0.023(2) 0.032(3) 0.0010(18) 0.011(2) 0.0011(18)
C84 0.027(2) 0.022(2) 0.031(3) -0.0027(18) 0.0084(19) 0.0001(17)
C85 0.024(2) 0.021(2) 0.034(3) -0.0039(17) 0.0100(19) -0.0029(17)
C86 0.025(2) 0.020(2) 0.035(3) -0.0029(17) 0.0092(19) -0.0013(17)
C87 0.031(2) 0.025(2) 0.033(3) -0.0035(19) 0.004(2) 0.0030(18)
C88 0.036(3) 0.028(2) 0.034(3) -0.0076(19) 0.009(2) 0.005(2)
C89 0.025(2) 0.024(2) 0.029(2) -0.0058(18) 0.0031(19) -0.0012(17)
C90 0.024(2) 0.021(2) 0.030(2) -0.0030(17) 0.0052(19) -0.0026(17)
C91 0.027(2) 0.029(2) 0.033(3) -0.0039(19) 0.008(2) 0.0011(19)
C92 0.032(3) 0.033(2) 0.032(3) -0.002(2) 0.000(2) 0.003(2)
C93 0.029(2) 0.030(2) 0.032(3) -0.0040(19) 0.004(2) -0.0024(19)
C94 0.029(2) 0.028(2) 0.033(3) -0.0056(19) 0.010(2) -0.0041(19)
C95 0.039(3) 0.037(3) 0.033(3) -0.003(2) 0.008(2) -0.001(2)
C96 0.033(2) 0.027(2) 0.033(3) -0.0018(19) 0.008(2) -0.0114(19)

loop_
_atom_type_symbol
_atom_type_description
_atom_type_scat_dispersion_real
_atom_type_scat_dispersion_imag
_atom_type_scat_source
C C 0.0033 0.0016 'International Tables Vol C Tables 4.2.6.8 and 6.1.1.4'
H H 0.0000 0.0000 'International Tables Vol C Tables 4.2.6.8 and 6.1.1.4'
O O 0.0106 0.0060 'International Tables Vol C Tables 4.2.6.8 and 6.1.1.4'
F F 0.0171 0.0103 'International Tables Vol C Tables 4.2.6.8 and 6.1.1.4'
N N 0.0061 0.0033 'International Tables Vol C Tables 4.2.6.8 and 6.1.1.4'

loop_
_geom_angle_atom_site_label_1
_geom_angle_atom_site_label_2
_geom_angle_atom_site_label_3
_geom_angle
C1S N1S C3S 122.5(5)
C1S N1S C2S 123.1(5)
C3S N1S C2S 114.1(5)
O1S C1S N1S 124.3(6)
O1S C1S H1S 117.8
N1S C1S H1S 117.8
N1S C2S H2S1 109.5
N1S C2S H2S2 109.5
H2S1 C2S H2S2 109.5
N1S C2S H2S3 109.5
H2S1 C2S H2S3 109.5
H2S2 C2S H2S3 109.5
N1S C3S H3S1 109.5
N1S C3S H3S2 109.5
H3S1 C3S H3S2 109.5
N1S C3S H3S3 109.5
H3S1 C3S H3S3 109.5
H3S2 C3S H3S3 109.5
C4S N2S C6S 122.0(5)
C4S N2S C5S 119.4(4)
C6S N2S C5S 118.3(5)
O2S C4S N2S 126.5(5)
O2S C4S H4S 116.8
N2S C4S H4S 116.8
N2S C5S H5S1 109.5
N2S C5S H5S2 109.5
H5S1 C5S H5S2 109.5
N2S C5S H5S3 109.5
H5S1 C5S H5S3 109.5
H5S2 C5S H5S3 109.5
N2S C6S H6S1 109.5
N2S C6S H6S2 109.5
H6S1 C6S H6S2 109.5
N2S C6S H6S3 109.5
H6S1 C6S H6S3 109.5
H6S2 C6S H6S3 109.5
C7S N3S C9S 120.7(6)
C7S N3S C8S 120.2(7)
C9S N3S C8S 118.8(5)
O3S C7S N3S 122.2(7)
O3S C7S H7S 118.9
N3S C7S H7S 118.9
N3S C8S H8S1 109.5
N3S C8S H8S2 109.5
H8S1 C8S H8S2 109.5
N3S C8S H8S3 109.5
H8S1 C8S H8S3 109.5
H8S2 C8S H8S3 109.5
N3S C9S H9S1 109.5
N3S C9S H9S2 109.5
H9S1 C9S H9S2 109.5
N3S C9S H9S3 109.5
H9S1 C9S H9S3 109.5
H9S2 C9S H9S3 109.5
C10S N4S C12S 120.5(5)
C10S N4S C11S 122.6(5)
C12S N4S C11S 115.4(5)
O4S C10S N4S 127.5(6)
O4S C10S H10S 116.3
N4S C10S H10S 116.3
N4S C11S H11A 109.5
N4S C11S H11B 109.5
H11A C11S H11B 109.5
N4S C11S H11C 109.5
H11A C11S H11C 109.5
H11B C11S H11C 109.5
N4S C12S H12A 109.5
N4S C12S H12B 109.5
H12A C12S H12B 109.5
N4S C12S H12C 109.5
H12A C12S H12C 109.5
H12B C12S H12C 109.5
C11 O1 H1 109.5
C26 O2 C28 117.5(4)
C30 O3 H3 109.5
C45 O4 C47 115.1(6)
C45A O4A C47A 129(4)
C2 C1 C30 176.0(5)
C1 C2 C3 172.2(5)
C8 C3 C4 117.2(4)
C8 C3 C2 123.2(4)
C4 C3 C2 119.6(4)
C5 C4 C3 119.1(4)
C5 C4 H4 120.4
C3 C4 H4 120.4
F1 C5 C6 117.9(4)
F1 C5 C4 118.1(4)
C6 C5 C4 124.0(4)
C5 C6 C7 117.2(4)
C5 C6 C9 120.9(4)
C7 C6 C9 121.9(4)
C8 C7 C6 118.8(4)
C8 C7 H7 120.6
C6 C7 H7 120.6
F2 C8 C7 118.3(4)
F2 C8 C3 118.2(4)
C7 C8 C3 123.5(4)
C10 C9 C6 176.9(5)
C9 C10 C11 176.7(5)
O1 C11 C10 108.8(4)
O1 C11 C15 111.3(4)
C10 C11 C15 111.6(4)
O1 C11 C12 113.0(4)
C10 C11 C12 109.7(4)
C15 C11 C12 102.3(4)
C13 C12 C11 106.8(4)
C13 C12 H12D 110.4
C11 C12 H12D 110.4
C13 C12 H12E 110.4
C11 C12 H12E 110.4
H12D C12 H12E 108.6
C12 C13 C14 105.1(4)
C12 C13 H13A 110.7
C14 C13 H13A 110.7
C12 C13 H13B 110.7
C14 C13 H13B 110.7
H13A C13 H13B 108.8
C19 C14 C15 112.7(4)
C19 C14 C13 119.5(4)
C15 C14 C13 102.8(4)
C19 C14 H14 107.1
C15 C14 H14 107.1
C13 C14 H14 107.1
C16 C15 C14 108.9(4)
C16 C15 C29 109.7(4)
C14 C15 C29 113.1(4)
C16 C15 C11 116.5(4)
C14 C15 C11 101.3(4)
C29 C15 C11 107.2(4)
C15 C16 C17 110.2(4)
C15 C16 H16A 109.6
C17 C16 H16A 109.6
C15 C16 H16B 109.6
C17 C16 H16B 109.6
H16A C16 H16B 108.1
C18 C17 C16 113.5(4)
C18 C17 H17A 108.9
C16 C17 H17A 108.9
C18 C17 H17B 108.9
C16 C17 H17B 108.9
H17A C17 H17B 107.7
C17 C18 C23 113.5(4)
C17 C18 C19 110.8(4)
C23 C18 C19 111.4(4)
C17 C18 H18 106.9
C23 C18 H18 106.9
C19 C18 H18 106.9
C14 C19 C20 115.4(4)
C14 C19 C18 108.6(4)
C20 C19 C18 109.2(4)
C14 C19 H19 107.8
C20 C19 H19 107.8
C18 C19 H19 107.8
C21 C20 C19 109.9(4)
C21 C20 H20A 109.7
C19 C20 H20A 109.7
C21 C20 H20B 109.7
C19 C20 H20B 109.7
H20A C20 H20B 108.2
C20 C21 C22 112.4(4)
C20 C21 H21A 109.1
C22 C21 H21A 109.1
C20 C21 H21B 109.1
C22 C21 H21B 109.1
H21A C21 H21B 107.9
C27 C22 C23 120.3(4)
C27 C22 C21 117.7(4)
C23 C22 C21 121.9(4)
C24 C23 C22 117.8(4)
C24 C23 C18 120.7(4)
C22 C23 C18 121.4(4)
C25 C24 C23 122.4(4)
C25 C24 H24 118.8
C23 C24 H24 118.8
C24 C25 C26 119.0(4)
C24 C25 H25 120.5
C26 C25 H25 120.5
O2 C26 C27 124.9(4)
O2 C26 C25 115.4(4)
C27 C26 C25 119.7(4)
C26 C27 C22 120.7(4)
C26 C27 H27 119.7
C22 C27 H27 119.7
O2 C28 H28A 109.5
O2 C28 H28B 109.5
H28A C28 H28B 109.5
O2 C28 H28C 109.5
H28A C28 H28C 109.5
H28B C28 H28C 109.5
C15 C29 H29A 109.5
C15 C29 H29B 109.5
H29A C29 H29B 109.5
C15 C29 H29C 109.5
H29A C29 H29C 109.5
H29B C29 H29C 109.5
O3 C30 C1 110.7(4)
O3 C30 C34 109.6(4)
C1 C30 C34 109.9(4)
O3 C30 C31 114.8(4)
C1 C30 C31 109.0(4)
C34 C30 C31 102.5(4)
C32 C31 C30 106.6(4)
C32 C31 H31A 110.4
C30 C31 H31A 110.4
C32 C31 H31B 110.4
C30 C31 H31B 110.4
H31A C31 H31B 108.6
C33 C32 C31 104.3(4)
C33 C32 H32A 110.9
C31 C32 H32A 110.9
C33 C32 H32B 110.9
C31 C32 H32B 110.9
H32A C32 H32B 108.9
C38 C33 C34 112.2(4)
C38 C33 C32 119.4(4)
C34 C33 C32 103.6(4)
C38 C33 H33 107.0
C34 C33 H33 107.0
C32 C33 H33 107.0
C35 C34 C33 108.9(4)
C35 C34 C48 110.0(4)
C33 C34 C48 112.8(4)
C35 C34 C30 116.5(4)
C33 C34 C30 100.5(3)
C48 C34 C30 108.0(4)
C34 C35 C36 111.2(4)
C34 C35 H35A 109.4
C36 C35 H35A 109.4
C34 C35 H35B 109.4
C36 C35 H35B 109.4
H35A C35 H35B 108.0
C37 C36 C35 112.3(4)
C37 C36 H36A 109.1
C35 C36 H36A 109.1
C37 C36 H36B 109.1
C35 C36 H36B 109.1
H36A C36 H36B 107.9
C42 C37 C36 114.3(4)
C42 C37 C38 111.5(4)
C36 C37 C38 111.2(4)
C42 C37 H37 106.4
C36 C37 H37 106.4
C38 C37 H37 106.4
C33 C38 C37 108.9(4)
C33 C38 C39 112.8(4)
C37 C38 C39 109.2(4)
C33 C38 H38 108.6
C37 C38 H38 108.6
C39 C38 H38 108.6
C40 C39 C38 109.7(4)
C40 C39 H39A 109.7
C38 C39 H39A 109.7
C40 C39 H39B 109.7
C38 C39 H39B 109.7
H39A C39 H39B 108.2
C41 C40 C39 114.2(4)
C41 C40 H40A 108.7
C39 C40 H40A 108.7
C41 C40 H40B 108.7
C39 C40 H40B 108.7
H40A C40 H40B 107.6
C46 C41 C42 121.9(5)
C42 C41 C46A 101.8(15)
C46 C41 C40 115.9(5)
C42 C41 C40 122.2(5)
C46A C41 C40 135.8(16)
C43 C42 C41 118.0(5)
C43 C42 C37 120.7(5)
C41 C42 C37 121.3(5)
C42 C43 C44A 142.8(15)
C42 C43 C44 119.9(6)
C42 C43 H43 120.1
C44 C43 H43 120.1
C45 C44 C43 120.7(6)
C45 C44 H44 119.6
C43 C44 H44 119.6
O4 C45 C46 115.8(6)
O4 C45 C44 124.1(6)
C46 C45 C44 120.0(6)
C45 C46 C41 119.2(6)
C45 C46 H46 120.4
C41 C46 H46 120.4
O4 C47 H47A 109.5
O4 C47 H47B 109.5
H47A C47 H47B 109.5
O4 C47 H47C 109.5
H47A C47 H47C 109.5
H47B C47 H47C 109.5
C45A C44A C43 97(2)
C45A C44A H44A 131.5
C43 C44A H44A 131.5
O4A C45A C44A 110(2)
O4A C45A C46A 125(3)
C44A C45A C46A 124(3)
C45A C46A C41 136(3)
C45A C46A H46A 112.2
C41 C46A H46A 112.2
O4A C47A H47D 109.5
O4A C47A H47E 109.5
H47D C47A H47E 109.5
O4A C47A H47F 109.5
H47D C47A H47F 109.5
H47E C47A H47F 109.5
C34 C48 H48A 109.5
C34 C48 H48B 109.5
H48A C48 H48B 109.5
C34 C48 H48C 109.5
H48A C48 H48C 109.5
H48B C48 H48C 109.5
C59 O5 H5 109.5
C74 O6 C76 116.8(5)
C78 O7 H7A 109.5
C93 O8 C95 117.3(4)
C50 C49 C78 174.4(5)
C49 C50 C51 174.7(5)
C56 C51 C52 117.0(4)
C56 C51 C50 122.8(4)
C52 C51 C50 120.2(4)
C53 C52 F4A 126.7(7)
C53 C52 C51 119.9(4)
F4A C52 C51 112.7(7)
C53 C52 H52 120.0
C51 C52 H52 120.0
F4 C53 C52 120.5(4)
F4 C53 C54 116.9(4)
C52 C53 C54 122.7(4)
C52 C53 H53 118.7
C54 C53 H53 118.7
C55 C54 C53 117.5(4)
C55 C54 C57 124.1(4)
C53 C54 C57 118.4(4)
F3A C55 C56 121.3(8)
F3A C55 C54 118.5(7)
C56 C55 C54 119.9(4)
C56 C55 H55 120.0
C54 C55 H55 120.0
F3 C56 C55 118.9(4)
F3 C56 C51 118.1(4)
C55 C56 C51 123.0(4)
C55 C56 H56 118.5
C51 C56 H56 118.5
C58 C57 C54 173.9(6)
C57 C58 C59 174.2(5)
O5 C59 C58 110.2(4)
O5 C59 C63 112.6(4)
C58 C59 C63 110.5(4)
O5 C59 C60 112.5(4)
C58 C59 C60 108.1(4)
C63 C59 C60 102.8(4)
C61 C60 C59 106.5(4)
C61 C60 H60A 110.4
C59 C60 H60A 110.4
C61 C60 H60B 110.4
C59 C60 H60B 110.4
H60A C60 H60B 108.6
C60 C61 C62 105.1(4)
C60 C61 H61A 110.7
C62 C61 H61A 110.7
C60 C61 H61B 110.7
C62 C61 H61B 110.7
H61A C61 H61B 108.8
C67 C62 C63 113.3(4)
C67 C62 C61 119.1(4)
C63 C62 C61 103.8(4)
C67 C62 H62 106.6
C63 C62 H62 106.6
C61 C62 H62 106.6
C64 C63 C62 108.1(4)
C64 C63 C59 118.4(4)
C62 C63 C59 100.9(4)
C64 C63 C77 109.9(4)
C62 C63 C77 112.7(4)
C59 C63 C77 106.7(4)
C63 C64 C65 112.0(4)
C63 C64 H64A 109.2
C65 C64 H64A 109.2
C63 C64 H64B 109.2
C65 C64 H64B 109.2
H64A C64 H64B 107.9
C64 C65 C66 112.0(4)
C64 C65 H65A 109.2
C66 C65 H65A 109.2
C64 C65 H65B 109.2
C66 C65 H65B 109.2
H65A C65 H65B 107.9
C71 C66 C67 110.9(4)
C71 C66 C65 114.4(4)
C67 C66 C65 112.3(4)
C71 C66 H66 106.2
C67 C66 H66 106.2
C65 C66 H66 106.2
C62 C67 C66 110.6(4)
C62 C67 C68 113.9(4)
C66 C67 C68 108.5(4)
C62 C67 H67 107.9
C66 C67 H67 107.9
C68 C67 H67 107.9
C69 C68 C67 111.2(4)
C69 C68 H68A 109.4
C67 C68 H68A 109.4
C69 C68 H68B 109.4
C67 C68 H68B 109.4
H68A C68 H68B 108.0
C68 C69 C70 115.2(5)
C68 C69 H69A 108.5
C70 C69 H69A 108.5
C68 C69 H69B 108.5
C70 C69 H69B 108.5
H69A C69 H69B 107.5
C75 C70 C71 121.4(5)
C75 C70 C69 117.8(5)
C71 C70 C69 120.8(5)
C72 C71 C70 116.9(5)
C72 C71 C66 121.8(5)
C70 C71 C66 121.3(5)
C71 C72 C73 121.1(6)
C71 C72 H72 119.5
C73 C72 H72 119.5
C74 C73 C72 120.3(6)
C74 C73 H73 119.8
C72 C73 H73 119.8
C73 C74 C75 119.5(6)
C73 C74 O6 115.4(6)
C75 C74 O6 125.1(6)
C70 C75 C74 120.7(6)
C70 C75 H75 119.6
C74 C75 H75 119.6
O6 C76 H76A 109.5
O6 C76 H76B 109.5
H76A C76 H76B 109.5
O6 C76 H76C 109.5
H76A C76 H76C 109.5
H76B C76 H76C 109.5
C63 C77 H77A 109.5
C63 C77 H77B 109.5
H77A C77 H77B 109.5
C63 C77 H77C 109.5
H77A C77 H77C 109.5
H77B C77 H77C 109.5
O7 C78 C49 110.6(4)
O7 C78 C82 114.9(3)
C49 C78 C82 110.9(4)
O7 C78 C79 109.2(3)
C49 C78 C79 108.1(3)
C82 C78 C79 102.8(3)
C80 C79 C78 106.7(4)
C80 C79 H79A 110.4
C78 C79 H79A 110.4
C80 C79 H79B 110.4
C78 C79 H79B 110.4
H79A C79 H79B 108.6
C81 C80 C79 104.3(3)
C81 C80 H80A 110.9
C79 C80 H80A 110.9
C81 C80 H80B 110.9
C79 C80 H80B 110.9
H80A C80 H80B 108.9
C86 C81 C80 119.4(3)
C86 C81 C82 112.8(3)
C80 C81 C82 104.4(4)
C86 C81 H81 106.5
C80 C81 H81 106.5
C82 C81 H81 106.5
C83 C82 C96 110.0(4)
C83 C82 C81 109.1(4)
C96 C82 C81 112.4(3)
C83 C82 C78 116.8(4)
C96 C82 C78 107.7(3)
C81 C82 C78 100.6(3)
C82 C83 C84 111.1(4)
C82 C83 H83A 109.4
C84 C83 H83A 109.4
C82 C83 H83B 109.4
C84 C83 H83B 109.4
H83A C83 H83B 108.0
C85 C84 C83 112.4(4)
C85 C84 H84A 109.1
C83 C84 H84A 109.1
C85 C84 H84B 109.1
C83 C84 H84B 109.1
H84A C84 H84B 107.9
C90 C85 C84 113.4(4)
C90 C85 C86 110.5(3)
C84 C85 C86 112.2(4)
C90 C85 H85 106.7
C84 C85 H85 106.7
C86 C85 H85 106.7
C87 C86 C81 114.3(4)
C87 C86 C85 109.0(4)
C81 C86 C85 109.4(3)
C87 C86 H86 108.0
C81 C86 H86 108.0
C85 C86 H86 108.0
C86 C87 C88 109.9(4)
C86 C87 H87A 109.7
C88 C87 H87A 109.7
C86 C87 H87B 109.7
C88 C87 H87B 109.7
H87A C87 H87B 108.2
C89 C88 C87 113.5(4)
C89 C88 H88A 108.9
C87 C88 H88A 108.9
C89 C88 H88B 108.9
C87 C88 H88B 108.9
H88A C88 H88B 107.7
C94 C89 C90 119.6(4)
C94 C89 C88 118.2(4)
C90 C89 C88 122.2(4)
C91 C90 C89 118.0(4)
C91 C90 C85 120.9(4)
C89 C90 C85 121.1(4)
C92 C91 C90 122.1(4)
C92 C91 H91 118.9
C90 C91 H91 118.9
C91 C92 C93 118.9(4)
C91 C92 H92 120.5
C93 C92 H92 120.5
C94 C93 O8 125.0(4)
C94 C93 C92 120.0(4)
O8 C93 C92 115.0(4)
C93 C94 C89 121.4(4)
C93 C94 H94 119.3
C89 C94 H94 119.3
O8 C95 H95A 109.5
O8 C95 H95B 109.5
H95A C95 H95B 109.5
O8 C95 H95C 109.5
H95A C95 H95C 109.5
H95B C95 H95C 109.5
C82 C96 H96A 109.5
C82 C96 H96B 109.5
H96A C96 H96B 109.5
C82 C96 H96C 109.5
H96A C96 H96C 109.5
H96B C96 H96C 109.5

loop_
_geom_bond_atom_site_label_1
_geom_bond_atom_site_label_2
_geom_bond_distance
N1S C1S 1.371(8)
N1S C3S 1.466(7)
N1S C2S 1.468(8)
O1S C1S 1.257(8)
C1S H1S 0.9500
C2S H2S1 0.9800
C2S H2S2 0.9800
C2S H2S3 0.9800
C3S H3S1 0.9800
C3S H3S2 0.9800
C3S H3S3 0.9800
O2S C4S 1.244(7)
N2S C4S 1.322(7)
N2S C6S 1.450(7)
N2S C5S 1.453(7)
C4S H4S 0.9500
C5S H5S1 0.9800
C5S H5S2 0.9800
C5S H5S3 0.9800
C6S H6S1 0.9800
C6S H6S2 0.9800
C6S H6S3 0.9800
O3S C7S 1.317(9)
N3S C7S 1.344(8)
N3S C9S 1.422(8)
N3S C8S 1.463(9)
C7S H7S 0.9500
C8S H8S1 0.9800
C8S H8S2 0.9800
C8S H8S3 0.9800
C9S H9S1 0.9800
C9S H9S2 0.9800
C9S H9S3 0.9800
O4S C10S 1.192(7)
N4S C10S 1.312(7)
N4S C12S 1.441(7)
N4S C11S 1.455(7)
C10S H10S 0.9500
C11S H11A 0.9800
C11S H11B 0.9800
C11S H11C 0.9800
C12S H12A 0.9800
C12S H12B 0.9800
C12S H12C 0.9800
F1 C5 1.364(5)
F2 C8 1.362(5)
O1 C11 1.426(6)
O1 H1 0.8400
O2 C26 1.370(6)
O2 C28 1.437(6)
O3 C30 1.419(6)
O3 H3 0.8400
O4 C45 1.379(7)
O4 C47 1.448(9)
O4A C45A 1.38(2)
O4A C47A 1.46(3)
C1 C2 1.203(6)
C1 C30 1.481(6)
C2 C3 1.437(6)
C3 C8 1.390(6)
C3 C4 1.396(7)
C4 C5 1.382(7)
C4 H4 0.9500
C5 C6 1.367(6)
C6 C7 1.417(6)
C6 C9 1.437(7)
C7 C8 1.376(6)
C7 H7 0.9500
C9 C10 1.201(7)
C10 C11 1.482(7)
C11 C15 1.562(6)
C11 C12 1.564(7)
C12 C13 1.535(7)
C12 H12D 0.9900
C12 H12E 0.9900
C13 C14 1.552(6)
C13 H13A 0.9900
C13 H13B 0.9900
C14 C19 1.508(6)
C14 C15 1.536(7)
C14 H14 1.0000
C15 C16 1.536(6)
C15 C29 1.539(7)
C16 C17 1.543(6)
C16 H16A 0.9900
C16 H16B 0.9900
C17 C18 1.524(7)
C17 H17A 0.9900
C17 H17B 0.9900
C18 C23 1.537(6)
C18 C19 1.543(6)
C18 H18 1.0000
C19 C20 1.531(7)
C19 H19 1.0000
C20 C21 1.517(7)
C20 H20A 0.9900
C20 H20B 0.9900
C21 C22 1.531(6)
C21 H21A 0.9900
C21 H21B 0.9900
C22 C27 1.402(6)
C22 C23 1.402(6)
C23 C24 1.397(6)
C24 C25 1.385(7)
C24 H24 0.9500
C25 C26 1.406(7)
C25 H25 0.9500
C26 C27 1.386(6)
C27 H27 0.9500
C28 H28A 0.9800
C28 H28B 0.9800
C28 H28C 0.9800
C29 H29A 0.9800
C29 H29B 0.9800
C29 H29C 0.9800
C30 C34 1.559(6)
C30 C31 1.563(7)
C31 C32 1.551(7)
C31 H31A 0.9900
C31 H31B 0.9900
C32 C33 1.543(6)
C32 H32A 0.9900
C32 H32B 0.9900
C33 C38 1.530(6)
C33 C34 1.538(6)
C33 H33 1.0000
C34 C35 1.526(7)
C34 C48 1.547(6)
C35 C36 1.551(7)
C35 H35A 0.9900
C35 H35B 0.9900
C36 C37 1.536(7)
C36 H36A 0.9900
C36 H36B 0.9900
C37 C42 1.517(7)
C37 C38 1.542(6)
C37 H37 1.0000
C38 C39 1.556(6)
C38 H38 1.0000
C39 C40 1.522(7)
C39 H39A 0.9900
C39 H39B 0.9900
C40 C41 1.499(8)
C40 H40A 0.9900
C40 H40B 0.9900
C41 C46 1.402(8)
C41 C42 1.418(8)
C41 C46A 1.42(2)
C42 C43 1.402(7)
C43 C44A 1.41(2)
C43 C44 1.414(8)
C43 H43 0.9500
C44 C45 1.399(9)
C44 H44 0.9500
C45 C46 1.387(9)
C46 H46 0.9500
C47 H47A 0.9800
C47 H47B 0.9800
C47 H47C 0.9800
C44A C45A 1.39(2)
C44A H44A 0.9500
C45A C46A 1.41(2)
C46A H46A 0.9500
C47A H47D 0.9800
C47A H47E 0.9800
C47A H47F 0.9800
C48 H48A 0.9800
C48 H48B 0.9800
C48 H48C 0.9800
F3 C56 1.352(6)
F4 C53 1.358(6)
F3A C55 1.294(15)
F4A C52 1.394(14)
O5 C59 1.431(6)
O5 H5 0.8400
O6 C74 1.396(8)
O6 C76 1.458(9)
O7 C78 1.415(5)
O7 H7A 0.8400
O8 C93 1.383(6)
O8 C95 1.428(6)
C49 C50 1.202(6)
C49 C78 1.481(6)
C50 C51 1.427(6)
C51 C56 1.390(6)
C51 C52 1.403(6)
C52 C53 1.373(6)
C52 H52 0.9500
C53 C54 1.395(6)
C53 H53 0.9500
C54 C55 1.388(7)
C54 C57 1.440(6)
C55 C56 1.377(6)
C55 H55 0.9500
C56 H56 0.9500
C57 C58 1.198(7)
C58 C59 1.484(6)
C59 C63 1.552(8)
C59 C60 1.554(7)
C60 C61 1.533(7)
C60 H60A 0.9900
C60 H60B 0.9900
C61 C62 1.542(7)
C61 H61A 0.9900
C61 H61B 0.9900
C62 C67 1.517(7)
C62 C63 1.530(7)
C62 H62 1.0000
C63 C64 1.525(7)
C63 C77 1.556(6)
C64 C65 1.536(8)
C64 H64A 0.9900
C64 H64B 0.9900
C65 C66 1.553(7)
C65 H65A 0.9900
C65 H65B 0.9900
C66 C71 1.537(8)
C66 C67 1.536(7)
C66 H66 1.0000
C67 C68 1.539(7)
C67 H67 1.0000
C68 C69 1.500(8)
C68 H68A 0.9900
C68 H68B 0.9900
C69 C70 1.525(8)
C69 H69A 0.9900
C69 H69B 0.9900
C70 C75 1.385(8)
C70 C71 1.405(8)
C71 C72 1.405(8)
C72 C73 1.411(9)
C72 H72 0.9500
C73 C74 1.366(9)
C73 H73 0.9500
C74 C75 1.386(9)
C75 H75 0.9500
C76 H76A 0.9800
C76 H76B 0.9800
C76 H76C 0.9800
C77 H77A 0.9800
C77 H77B 0.9800
C77 H77C 0.9800
C78 C82 1.559(6)
C78 C79 1.560(6)
C79 C80 1.555(6)
C79 H79A 0.9900
C79 H79B 0.9900
C80 C81 1.536(6)
C80 H80A 0.9900
C80 H80B 0.9900
C81 C86 1.521(6)
C81 C82 1.543(6)
C81 H81 1.0000
C82 C83 1.532(6)
C82 C96 1.541(6)
C83 C84 1.548(6)
C83 H83A 0.9900
C83 H83B 0.9900
C84 C85 1.545(6)
C84 H84A 0.9900
C84 H84B 0.9900
C85 C90 1.531(6)
C85 C86 1.548(6)
C85 H85 1.0000
C86 C87 1.517(6)
C86 H86 1.0000
C87 C88 1.539(7)
C87 H87A 0.9900
C87 H87B 0.9900
C88 C89 1.506(6)
C88 H88A 0.9900
C88 H88B 0.9900
C89 C94 1.392(7)
C89 C90 1.412(6)
C90 C91 1.399(6)
C91 C92 1.385(7)
C91 H91 0.9500
C92 C93 1.398(7)
C92 H92 0.9500
C93 C94 1.374(7)
C94 H94 0.9500
C95 H95A 0.9800
C95 H95B 0.9800
C95 H95C 0.9800
C96 H96A 0.9800
C96 H96B 0.9800
C96 H96C 0.9800
